data_7706142
loop_
_publ_author_name
'Kobylarczyk, Jedrzej'
'Liberka, Michal'
'Stanek, Jan J.'
'Sieklucka, Barbara'
'Podgajny, Robert'

_publ_section_title
;
 Tuning of the phase transition between site selective SCO and
 intermetallic ET in trimetallic magnetic cyanido-bridged clusters.
;
_journal_issue 47
_journal_name_full 'Dalton transactions (Cambridge, England : 2003)'
_journal_page_first 17321
_journal_page_last 17330
_journal_paper_doi 10.1039/d0dt03340e
_journal_volume 49
_journal_year 2020
_chemical_formula_moiety 'C72 H96 Fe9 N48 O24 Re1 W5, 15(C H3 O H)'
_chemical_formula_sum 'C87 H156 Fe9 N48 O39 Re W5'
_chemical_formula_weight 4106.69
_space_group_crystal_system monoclinic
_space_group_IT_number 15
_space_group_name_Hall '-C 2yc'
_space_group_name_H-M_alt 'C 1 2/c 1'
_atom_sites_solution_hydrogens mixed
_atom_sites_solution_primary dual
_audit_creation_date 2020-10-23
_audit_creation_method
;
Olex2 1.3
(compiled 2020.07.31 svn.rc2a77460 for OlexSys, GUI svn.r6145)
;
_audit_update_record
;
2020-10-23 deposited with the CCDC.	2020-11-02 downloaded from the CCDC.
;
_cell_angle_alpha 90
_cell_angle_beta 113.6470(10)
_cell_angle_gamma 90
_cell_formula_units_Z 4
_cell_length_a 28.820(2)
_cell_length_b 19.5768(15)
_cell_length_c 32.775(3)
_cell_measurement_reflns_used 9980
_cell_measurement_temperature 300
_cell_measurement_theta_max 25.38
_cell_measurement_theta_min 2.37
_cell_volume 16939(2)
_computing_cell_refinement 'SAINT V8.40A (Bruker Nano, Inc., 2019)'
_computing_data_collection 'Bruker APEX3 Bruker-AXS'
_computing_data_reduction 'SAINT V8.40A (Bruker Nano, Inc., 2019)'
_computing_molecular_graphics 'Olex2 1.3 (Dolomanov et al., 2009)'
_computing_publication_material 'Olex2 1.3 (Dolomanov et al., 2009)'
_computing_structure_refinement 'SHELXL 2018/3 (Sheldrick, 2015)'
_computing_structure_solution 'SHELXT 2018/2 (Sheldrick, 2018)'
_diffrn_ambient_temperature 300
_diffrn_measured_fraction_theta_full 0.995
_diffrn_measured_fraction_theta_max 0.995
_diffrn_measurement_device_type 'Bruker APEX-II CCD'
_diffrn_measurement_method '\f and \w scans'
_diffrn_radiation_type MoK\a
_diffrn_radiation_wavelength 0.71073
_diffrn_reflns_av_R_equivalents 0.0390
_diffrn_reflns_av_unetI/netI 0.0452
_diffrn_reflns_Laue_measured_fraction_full 0.995
_diffrn_reflns_Laue_measured_fraction_max 0.995
_diffrn_reflns_limit_h_max 33
_diffrn_reflns_limit_h_min -34
_diffrn_reflns_limit_k_max 23
_diffrn_reflns_limit_k_min -22
_diffrn_reflns_limit_l_max 39
_diffrn_reflns_limit_l_min -22
_diffrn_reflns_number 42878
_diffrn_reflns_point_group_measured_fraction_full 0.995
_diffrn_reflns_point_group_measured_fraction_max 0.995
_diffrn_reflns_theta_full 25.027
_diffrn_reflns_theta_max 25.027
_diffrn_reflns_theta_min 2.375
_diffrn_source_current 22.0
_diffrn_source_power 0.99
_diffrn_source_voltage 45.0
_diffrn_standards_number 0
_exptl_absorpt_coefficient_mu 4.907
_exptl_absorpt_correction_T_max 0.7452
_exptl_absorpt_correction_T_min 0.5356
_exptl_absorpt_correction_type multi-scan
_exptl_absorpt_process_details
;
SADABS-2016/2 (Bruker,2016/2) was used for absorption correction.
wR2(int) was 0.1051 before and 0.0500 after correction.
The Ratio of minimum to maximum transmission is 0.7187.
The \l/2 correction factor is Not present.
;
_exptl_crystal_colour green
_exptl_crystal_colour_primary green
_exptl_crystal_density_diffrn 1.610
_exptl_crystal_description block
_exptl_crystal_F_000 8020
_exptl_crystal_size_max 0.41
_exptl_crystal_size_mid 0.33
_exptl_crystal_size_min 0.14
_refine_diff_density_max 1.255
_refine_diff_density_min -1.708
_refine_diff_density_rms 0.159
_refine_ls_extinction_method none
_refine_ls_goodness_of_fit_ref 1.074
_refine_ls_hydrogen_treatment mixed
_refine_ls_matrix_type full
_refine_ls_number_parameters 908
_refine_ls_number_reflns 14895
_refine_ls_number_restraints 125
_refine_ls_restrained_S_all 1.080
_refine_ls_R_factor_all 0.0629
_refine_ls_R_factor_gt 0.0413
_refine_ls_shift/su_max 0.002
_refine_ls_shift/su_mean 0.000
_refine_ls_structure_factor_coef Fsqd
_refine_ls_weighting_details 'w=1/[\s^2^(Fo^2^)+(0.0230P)^2^+314.7120P] where P=(Fo^2^+2Fc^2^)/3'
_refine_ls_weighting_scheme calc
_refine_ls_wR_factor_gt 0.0889
_refine_ls_wR_factor_ref 0.1007
_reflns_Friedel_coverage 0.000
_reflns_number_gt 11776
_reflns_number_total 14895
_reflns_threshold_expression 'I > 2\s(I)'
_cod_data_source_file d0dt03340e2.cif
_cod_data_source_block 5RT
_cod_original_cell_volume 16939(3)
_cod_database_code 7706142
_shelx_shelxl_version_number 2018/3
_shelx_space_group_comment
;
The symmetry employed for this shelxl refinement is uniquely defined
by the following loop, which should always be used as a source of
symmetry information in preference to the above space-group names.
They are only intended as comments.
;
_shelx_estimated_absorpt_t_max 0.547
_shelx_estimated_absorpt_t_min 0.238
_olex2_refinement_description
;
1. Fixed Uiso
 At 1.5 times of:
  All C(H,H,H) groups, All O(H) groups, All O(H,H) groups
2. Shared sites
{W3, Re3}
{W2, Re2}
{W1, Re1}
3. Restrained distances
 O1S-C1SA
 1.4 with sigma of 0.02
 H12M-O12M
 0.85 with sigma of 0.01
 C12M-O12M
 1.42 with sigma of 0.01
 C12N-O12M
 1.4 with sigma of 0.02
 C5M-O5M
 1.4 with sigma of 0.02
 C5N-O5M
 1.4 with sigma of 0.02
 O12M-H12A
 0.85 with sigma of 0.01
 O5M-H5MA
 0.85 with sigma of 0.01
 O5M-H5M
 0.85 with sigma of 0.01
 O2M-H2M
 0.85 with sigma of 0.01
 O12S-C12S
 1.4 with sigma of 0.02
 O11S-C11S
 1.4 with sigma of 0.02
 O10S-C10S
 1.4 with sigma of 0.02
 C2S-O2S
 1.4 with sigma of 0.02
 O7S-C7S
 1.4 with sigma of 0.02
 C8S-O8S
 1.4 with sigma of 0.02
 O13S-C13S
 1.4 with sigma of 0.02
 O3S-C3S
 1.4 with sigma of 0.02
 O5S-C5S
 1.4 with sigma of 0.02
 C4S-O4S
 1.4 with sigma of 0.02
 O9S-C9S
 1.4 with sigma of 0.02
 O6S-C6S
 1.4 with sigma of 0.02
 O6M-H6M
 0.85 with sigma of 0.01
 O8M-H8M
 0.85 with sigma of 0.01
 O9M-H9M
 0.85 with sigma of 0.01
 O3M-H3M
 0.85 with sigma of 0.01
 H9M-O4S
 -2.1 with sigma of 0.02
 O12S-H2M
 -2.1 with sigma of 0.02
 O4M-C4M
 1.4 with sigma of 0.01
 O4M-H4M
 0.85 with sigma of 0.01
 O1M-H1M
 0.85 with sigma of 0.01
 O7M-H7MA
 0.85 with sigma of 0.01
 O7M-H7M
 0.85 with sigma of 0.01
 H7M-O5S
 2.8 with sigma of 0.02
 Fe5-H12M
 2.62 with sigma of 0.02
 C12N-H12A
 1.865413 with sigma of 0.02
 Fe5-H12A
 2.626778 with sigma of 0.02
 Fe3-H5MA
 2.620099 with sigma of 0.02
 C2M-H2M
 1.898052 with sigma of 0.02
 C5N-H5MA
 1.85 with sigma of 0.02
 Fe2-H2M
 2.689286 with sigma of 0.02
 Fe3-H5M
 2.710676 with sigma of 0.02
 C5M-H5M
 1.85 with sigma of 0.02
 Fe4-H8M
 2.715087 with sigma of 0.02
 Fe3-H6M
 2.685727 with sigma of 0.02
 C3M-H3M
 1.898052 with sigma of 0.02
 C6M-H6M
 1.864468 with sigma of 0.02
 C8M-H8M
 1.889063 with sigma of 0.02
 C9M-H9M
 1.915429 with sigma of 0.02
 Fe4-H9M
 2.746224 with sigma of 0.02
 Fe2-H3M
 2.689286 with sigma of 0.02
 H12M-C12M
 1.8 with sigma of 0.04
 C4M-H4M
 1.850676 with sigma of 0.02
 Fe3-H4M
 2.677254 with sigma of 0.02
 C1M-H1M
 1.850189 with sigma of 0.02
 Fe2-H1M
 2.687733 with sigma of 0.02
 Fe4-H7M
 2.739782 with sigma of 0.02
 C7M-H7M
 1.905179 with sigma of 0.02
 Fe4-H7MA
 2.735673 with sigma of 0.02
 C7N-H7MA
 1.883777 with sigma of 0.02
4. Uiso/Uaniso restraints and constraints
C12M \\sim O12M: within 3A with sigma of 0.01 and sigma for terminal atoms of
0.02 within 3A
C12N \\sim O12M: within 3A with sigma of 0.01 and sigma for terminal atoms of
0.02 within 3A
C5N \\sim O5M: within 3A with sigma of 0.01 and sigma for terminal atoms of
0.02 within 3A
C5M \\sim O5M: within 3A with sigma of 0.01 and sigma for terminal atoms of
0.02 within 3A
Uanis(C15) \\sim Ueq: with sigma of 0.01 and sigma for terminal atoms of 0.1
Uanis(C7N) \\sim Ueq: with sigma of 0.1 and sigma for terminal atoms of 0.02
Uanis(C12N) \\sim Ueq: with sigma of 0.1 and sigma for terminal atoms of 0.1
Uanis(C7M) \\sim Ueq: with sigma of 0.1 and sigma for terminal atoms of 0.02
Uanis(C16) \\sim Ueq: with sigma of 0.01 and sigma for terminal atoms of 0.1
Uanis(N16) \\sim Ueq: with sigma of 0.1 and sigma for terminal atoms of 0.01
Uanis(N15) \\sim Ueq: with sigma of 0.1 and sigma for terminal atoms of 0.01
Uanis(W3) = Uanis(Re3)
Uanis(W2) = Uanis(Re2)
Uanis(W1) = Uanis(Re1)
5. Others
 Fixed Sof: W1(0.83333) W2(0.83333) W3(0.83333) H5M(0.75) H5MA(0.25) H7M(0.5)
 H7MA(0.5) H12A(0.25) C1SA(0.5) C7M(0.5) H7MB(0.5) H7MC(0.5) H7MD(0.5) C7N(0.5)
 H7NA(0.5) H7NB(0.5) H7NC(0.5) C12M(0.75) H12B(0.75) H12C(0.75) H12D(0.75)
 C5M(0.75) H5MB(0.75) H5MC(0.75) H5MD(0.75) O11S(0.75) C11S(0.75) O10S(0.5)
 C10S(0.5) O2S(0.25) C2S(0.25) O7S(0.75) C7S(0.75) C8S(0.5) O8S(0.5) O13S(0.5)
 C13S(0.5) O3S(0.5) C3S(0.5) C5S(0.5) O5S(0.5) C1SB(0.5) O4S(0.5) C4S(0.5)
 C12N(0.25) H12E(0.25) H12F(0.25) H12G(0.25) C9S(0.25) O9S(0.25) O6S(0.5)
 C6S(0.5) C5N(0.25) H5NA(0.25) H5NB(0.25) H5NC(0.25) H12M(0.75) Re2(0.16667)
 Re3(0.16667) Re1(0.16667)
6.a Idealised Me refined as rotating group:
 C1M(H1MA,H1MB,H1MC), C6M(H6MA,H6MB,H6MC), C10M(H10A,H10B,H10C), C3M(H3MA,H3MB,
 H3MC), C2M(H2MA,H2MB,H2MC), C4M(H4MA,H4MB,H4MC), C8M(H8MA,H8MB,H8MC), C7M(H7MB,
 H7MC,H7MD), C7N(H7NA,H7NB,H7NC), C12M(H12B,H12C,H12D), C11M(H11A,H11B,H11C),
 C9M(H9MA,H9MB,H9MC), C5M(H5MB,H5MC,H5MD), C12N(H12E,H12F,H12G), C5N(H5NA,H5NB,
 H5NC)
6.b Idealised tetrahedral OH refined as rotating group:
 O10M(H10M), O11M(H11M)
;
_olex2_submission_special_instructions 'No special instructions were received'

loop_
_space_group_symop_operation_xyz
'x, y, z'
'-x, y, -z+1/2'
'x+1/2, y+1/2, z'
'-x+1/2, y+1/2, -z+1/2'
'-x, -y, -z'
'x, -y, z-1/2'
'-x+1/2, -y+1/2, -z'
'x+1/2, -y+1/2, z-1/2'

loop_
_atom_site_label
_atom_site_type_symbol
_atom_site_fract_x
_atom_site_fract_y
_atom_site_fract_z
_atom_site_U_iso_or_equiv
_atom_site_adp_type
_atom_site_occupancy
_atom_site_site_symmetry_order
_atom_site_calc_flag
_atom_site_refinement_flags_posn
_atom_site_refinement_flags_adp
_atom_site_refinement_flags_occupancy
_atom_site_disorder_assembly
_atom_site_disorder_group
W1 W 0.43983(2) 0.45241(2) 0.12609(2) 0.02555(8) Uani 0.8333 1 d . . P A 1
W2 W 0.57857(2) 0.83417(2) 0.38102(2) 0.02838(8) Uani 0.8333 1 d . . P B 1
W3 W 0.67796(2) 0.66111(2) 0.23418(2) 0.02260(8) Uani 0.8333 1 d . . P C 1
Fe1 Fe 0.500000 0.64963(7) 0.250000 0.0163(3) Uani 1 2 d S T P . .
Fe2 Fe 0.60653(4) 0.91618(6) 0.23476(4) 0.0307(3) Uani 1 1 d D . . . .
Fe3 Fe 0.47097(4) 0.65208(6) 0.43106(3) 0.0317(3) Uani 1 1 d D . . . .
Fe4 Fe 0.71482(4) 0.63112(6) 0.40750(4) 0.0324(3) Uani 1 1 d D . . . .
Fe5 Fe 0.62885(4) 0.39596(5) 0.24601(4) 0.0276(2) Uani 1 1 d D . . . .
O1M O 0.5812(3) 1.0166(4) 0.2385(3) 0.074(2) Uani 1 1 d D . . . .
H1M H 0.595(3) 1.043(3) 0.261(2) 0.111 Uiso 1 1 d D U . . .
O2M O 0.6225(3) 0.9525(4) 0.1799(2) 0.064(2) Uani 1 1 d D . . . .
O3M O 0.6795(2) 0.9509(3) 0.2764(2) 0.0557(17) Uani 1 1 d D . . . .
H3M H 0.6924(18) 0.988(3) 0.272(2) 0.083 Uiso 1 1 d D U . . .
O4M O 0.4306(3) 0.5803(4) 0.4538(3) 0.0628(19) Uani 1 1 d D . . . .
H4M H 0.4016(18) 0.5913(17) 0.453(3) 0.094 Uiso 1 1 d D U . . .
O5M O 0.4296(3) 0.7267(4) 0.4500(3) 0.075(2) Uani 1 1 d D U . . .
H5M H 0.434(4) 0.734(3) 0.4771(8) 0.113 Uiso 0.75 1 d D U P D 1
H5MA H 0.445(4) 0.763(10) 0.463(13) 0.113 Uiso 0.25 1 d D U P E 2
O6M O 0.5242(3) 0.6546(4) 0.49861(18) 0.0549(18) Uani 1 1 d D . . . .
H6M H 0.5159(14) 0.643(5) 0.5199(6) 0.082 Uiso 1 1 d D U . . .
O7M O 0.7311(3) 0.6251(4) 0.4772(2) 0.070(2) Uani 1 1 d D . . . .
H7M H 0.7578(14) 0.608(3) 0.4970(7) 0.105 Uiso 0.5 1 d D U P F 1
H7MA H 0.730(7) 0.5887(15) 0.4911(18) 0.105 Uiso 0.5 1 d D U P G 2
O8M O 0.7806(2) 0.6942(4) 0.42709(19) 0.0529(17) Uani 1 1 d D . . . .
H8M H 0.805(2) 0.692(4) 0.4526(14) 0.079 Uiso 1 1 d D U . . .
O9M O 0.7624(3) 0.5441(4) 0.4193(2) 0.068(2) Uani 1 1 d D . . . .
H9M H 0.7823(18) 0.5288(18) 0.4448(6) 0.102 Uiso 1 1 d D U . . .
O10M O 0.7048(2) 0.3821(4) 0.2918(2) 0.0523(17) Uani 1 1 d . . . . .
H10M H 0.712114 0.364832 0.316397 0.078 Uiso 1 1 calc R U . . .
O11M O 0.6531(3) 0.3649(3) 0.1949(2) 0.0505(17) Uani 1 1 d . . . . .
H11M H 0.673573 0.333964 0.198472 0.076 Uiso 1 1 calc R U . . .
O12M O 0.6150(3) 0.2900(3) 0.2494(3) 0.070(2) Uani 1 1 d D U . . .
H12A H 0.602(10) 0.278(2) 0.267(7) 0.104 Uiso 0.25 1 d D U P H 2
N1 N 0.4782(2) 0.5729(3) 0.2018(2) 0.0297(14) Uani 1 1 d . . . . .
N2 N 0.5531(3) 0.4079(4) 0.1986(2) 0.0373(16) Uani 1 1 d . . . . .
N3 N 0.3930(3) 0.4163(4) 0.1999(2) 0.0395(17) Uani 1 1 d . . . . .
N4 N 0.6523(3) 0.5641(4) 0.3939(2) 0.0459(19) Uani 1 1 d . . . . .
N5 N 0.4863(3) 0.5742(4) 0.0837(2) 0.0404(17) Uani 1 1 d . . . . .
N6 N 0.4962(4) 0.3811(5) 0.0668(3) 0.067(3) Uani 1 1 d . . . . .
N7 N 0.4251(5) 0.2887(5) 0.1294(5) 0.110(5) Uani 1 1 d . . . . .
N8 N 0.3498(6) 0.4212(9) 0.0292(5) 0.180(9) Uani 1 1 d . . . . .
N9 N 0.5284(2) 0.7210(3) 0.3013(2) 0.0314(15) Uani 1 1 d . . . . .
N10 N 0.6671(3) 0.7185(4) 0.3975(2) 0.0470(19) Uani 1 1 d . . . . .
N11 N 0.5958(3) 0.8875(4) 0.2932(2) 0.0420(18) Uani 1 1 d . . . . .
N12 N 0.4668(3) 0.8879(4) 0.3103(2) 0.0427(18) Uani 1 1 d . . . . .
N13 N 0.5103(3) 0.7307(4) 0.4138(2) 0.0389(17) Uani 1 1 d . . . . .
N14 N 0.6393(3) 0.8167(5) 0.4896(3) 0.065(3) Uani 1 1 d . . . . .
N15 N 0.6772(6) 0.9343(9) 0.4144(5) 0.152(6) Uani 1 1 d . U . . .
N16 N 0.5391(7) 0.9616(8) 0.4237(5) 0.154(6) Uani 1 1 d . U . . .
N17 N 0.5705(2) 0.6534(3) 0.2471(2) 0.0293(14) Uani 1 1 d . . . . .
N18 N 0.6366(3) 0.8180(4) 0.2305(3) 0.0410(17) Uani 1 1 d . . . . .
N19 N 0.7074(3) 0.6357(4) 0.3403(2) 0.0397(17) Uani 1 1 d . . . . .
N20 N 0.6471(3) 0.5004(4) 0.2371(2) 0.0375(16) Uani 1 1 d . . . . .
N21 N 0.5882(3) 0.6460(4) 0.1341(2) 0.0412(18) Uani 1 1 d . . . . .
N22 N 0.7155(4) 0.7298(6) 0.1610(3) 0.087(3) Uani 1 1 d . . . . .
N23 N 0.7775(3) 0.7567(4) 0.2897(3) 0.049(2) Uani 1 1 d . . . . .
N24 N 0.7710(3) 0.5635(5) 0.2368(4) 0.079(3) Uani 1 1 d . . . . .
C1 C 0.4659(3) 0.5311(4) 0.1757(2) 0.0272(16) Uani 1 1 d . . . . .
C2 C 0.5137(3) 0.4227(4) 0.1741(3) 0.0329(18) Uani 1 1 d . . . . .
C3 C 0.4084(3) 0.4281(4) 0.1743(2) 0.0299(17) Uani 1 1 d . . . . .
C4 C 0.6207(3) 0.5256(5) 0.3878(2) 0.0364(19) Uani 1 1 d . . . . .
C5 C 0.4687(3) 0.5323(4) 0.0974(2) 0.0331(18) Uani 1 1 d . . . . .
C6 C 0.4765(4) 0.4051(5) 0.0867(3) 0.042(2) Uani 1 1 d . . . . .
C7 C 0.4302(4) 0.3450(5) 0.1280(4) 0.060(3) Uani 1 1 d . . . . .
C8 C 0.3809(5) 0.4317(7) 0.0630(4) 0.088(5) Uani 1 1 d . . . . .
C9 C 0.5466(3) 0.7587(4) 0.3296(2) 0.0274(16) Uani 1 1 d . . . . .
C10 C 0.6364(3) 0.7595(4) 0.3912(3) 0.0363(19) Uani 1 1 d . . . . .
C11 C 0.5907(3) 0.8706(4) 0.3243(3) 0.0349(19) Uani 1 1 d . . . . .
C12 C 0.5058(3) 0.8699(4) 0.3360(3) 0.0326(18) Uani 1 1 d . . . . .
C13 C 0.5334(3) 0.7681(4) 0.4023(2) 0.0324(18) Uani 1 1 d . . . . .
C14 C 0.6184(3) 0.8233(5) 0.4524(3) 0.040(2) Uani 1 1 d . . . . .
C15 C 0.6420(5) 0.9003(7) 0.4026(4) 0.091(4) Uani 1 1 d . U . . .
C16 C 0.5543(5) 0.9175(7) 0.4086(4) 0.091(4) Uani 1 1 d . U . . .
C17 C 0.6079(3) 0.6572(4) 0.2426(2) 0.0260(16) Uani 1 1 d . . . . .
C18 C 0.6498(3) 0.7632(4) 0.2309(3) 0.0319(18) Uani 1 1 d . . . . .
C19 C 0.6983(3) 0.6437(4) 0.3038(2) 0.0290(17) Uani 1 1 d . . . . .
C20 C 0.6574(3) 0.5558(4) 0.2351(2) 0.0260(16) Uani 1 1 d . . . . .
C21 C 0.6202(3) 0.6494(4) 0.1687(3) 0.0324(18) Uani 1 1 d . . . . .
C22 C 0.7027(4) 0.7062(5) 0.1860(3) 0.052(3) Uani 1 1 d . . . . .
C23 C 0.7438(3) 0.7229(4) 0.2706(3) 0.0325(18) Uani 1 1 d . . . . .
C24 C 0.7393(3) 0.5975(4) 0.2364(3) 0.044(2) Uani 1 1 d . . . . .
C1M C 0.5370(8) 1.0486(10) 0.2090(7) 0.186(11) Uani 1 1 d D . . . .
H1MA H 0.531856 1.037897 0.178926 0.279 Uiso 1 1 calc R U . . .
H1MB H 0.540267 1.097179 0.213327 0.279 Uiso 1 1 calc R U . . .
H1MC H 0.508564 1.032761 0.214602 0.279 Uiso 1 1 calc R U . . .
C6M C 0.5743(5) 0.6761(10) 0.5158(4) 0.137(8) Uani 1 1 d D . . . .
H6MA H 0.587729 0.671435 0.493518 0.206 Uiso 1 1 calc R U . . .
H6MB H 0.593717 0.648693 0.541236 0.206 Uiso 1 1 calc R U . . .
H6MC H 0.575985 0.723136 0.524655 0.206 Uiso 1 1 calc R U . . .
C10M C 0.7496(4) 0.4035(6) 0.2875(4) 0.066(3) Uani 1 1 d . . . . .
H10A H 0.740876 0.430854 0.261131 0.099 Uiso 1 1 calc R U . . .
H10B H 0.768335 0.364085 0.285242 0.099 Uiso 1 1 calc R U . . .
H10C H 0.769998 0.429854 0.313082 0.099 Uiso 1 1 calc R U . . .
C3M C 0.7152(4) 0.9177(7) 0.3149(4) 0.085(4) Uani 1 1 d D . . . .
H3MA H 0.748344 0.920398 0.314535 0.127 Uiso 1 1 calc R U . . .
H3MB H 0.705860 0.870585 0.314765 0.127 Uiso 1 1 calc R U . . .
H3MC H 0.715569 0.939574 0.341180 0.127 Uiso 1 1 calc R U . . .
C2M C 0.6096(5) 0.9130(9) 0.1402(4) 0.102(5) Uani 1 1 d D . . . .
H2MA H 0.577167 0.927308 0.118678 0.153 Uiso 1 1 calc R U . . .
H2MB H 0.608125 0.865494 0.146997 0.153 Uiso 1 1 calc R U . . .
H2MC H 0.634772 0.919513 0.128359 0.153 Uiso 1 1 calc R U . . .
C4M C 0.4349(9) 0.5098(5) 0.4583(9) 0.191(12) Uani 1 1 d D . . . .
H4MA H 0.404850 0.488804 0.436911 0.286 Uiso 1 1 calc R U . . .
H4MB H 0.438833 0.497173 0.487801 0.286 Uiso 1 1 calc R U . . .
H4MC H 0.463811 0.494681 0.453243 0.286 Uiso 1 1 calc R U . . .
O1S O 0.7387(4) 0.3235(6) 0.3735(4) 0.117(4) Uiso 1 1 d D . . . .
C1SA C 0.7031(12) 0.2889(18) 0.3871(12) 0.112(11) Uiso 0.5 1 d D . P I 1
C8M C 0.7884(5) 0.7498(6) 0.4029(3) 0.082(4) Uani 1 1 d D . . . .
H8MA H 0.771421 0.740930 0.371571 0.123 Uiso 1 1 calc R U . . .
H8MB H 0.823997 0.755369 0.410607 0.123 Uiso 1 1 calc R U . . .
H8MC H 0.774995 0.790706 0.410189 0.123 Uiso 1 1 calc R U . . .
C7M C 0.6925(10) 0.6278(17) 0.4951(9) 0.100(9) Uani 0.5 1 d D U P J 1
H7MB H 0.673524 0.669351 0.485752 0.150 Uiso 0.5 1 calc R U P J 1
H7MC H 0.708299 0.626242 0.527003 0.150 Uiso 0.5 1 calc R U P J 1
H7MD H 0.670131 0.589406 0.484241 0.150 Uiso 0.5 1 calc R U P J 1
C7N C 0.7311(13) 0.6820(16) 0.5041(10) 0.118(11) Uani 0.5 1 d D U P J 2
H7NA H 0.728557 0.723383 0.487602 0.177 Uiso 0.5 1 calc R U P J 2
H7NB H 0.761936 0.682350 0.530427 0.177 Uiso 0.5 1 calc R U P J 2
H7NC H 0.702714 0.678698 0.512282 0.177 Uiso 0.5 1 calc R U P J 2
C12M C 0.6442(7) 0.2393(8) 0.2789(7) 0.119(7) Uani 0.75 1 d D U P K 1
H12B H 0.678281 0.240848 0.280675 0.179 Uiso 0.75 1 calc R U P K 1
H12C H 0.629842 0.195210 0.268316 0.179 Uiso 0.75 1 calc R U P K 1
H12D H 0.644528 0.247114 0.307944 0.179 Uiso 0.75 1 calc R U P K 1
C11M C 0.6367(5) 0.3894(9) 0.1517(4) 0.100(5) Uani 1 1 d . . . . .
H11A H 0.607382 0.364143 0.132743 0.150 Uiso 1 1 calc R U . . .
H11B H 0.663177 0.384053 0.141174 0.150 Uiso 1 1 calc R U . . .
H11C H 0.628145 0.436853 0.151109 0.150 Uiso 1 1 calc R U . . .
C9M C 0.7503(7) 0.4881(9) 0.3880(6) 0.150(8) Uani 1 1 d D . . . .
H9MA H 0.721496 0.500115 0.361419 0.226 Uiso 1 1 calc R U . . .
H9MB H 0.742524 0.448183 0.401065 0.226 Uiso 1 1 calc R U . . .
H9MC H 0.778729 0.478829 0.380634 0.226 Uiso 1 1 calc R U . . .
C5M C 0.4080(10) 0.7855(10) 0.4262(7) 0.129(7) Uani 0.75 1 d D U P L 1
H5MB H 0.423066 0.824948 0.443993 0.194 Uiso 0.75 1 calc R U P L 1
H5MC H 0.372252 0.785386 0.418714 0.194 Uiso 0.75 1 calc R U P L 1
H5MD H 0.413917 0.786866 0.399341 0.194 Uiso 0.75 1 calc R U P L 1
O12S O 0.6124(7) 1.0800(9) 0.1461(5) 0.183(6) Uiso 1 1 d D . . . .
C12S C 0.6583(10) 1.1035(16) 0.1457(11) 0.233(13) Uiso 1 1 d D . . . .
O11S O 0.6089(8) 1.0824(10) 0.3143(7) 0.167(7) Uiso 0.75 1 d D . P M 2
C11S C 0.6597(11) 1.086(2) 0.3419(11) 0.208(15) Uiso 0.75 1 d D . P M 2
O10S O 0.5679(14) 1.1410(18) 0.3590(13) 0.199(14) Uiso 0.5 1 d D . P N 1
C10S C 0.561(3) 1.122(4) 0.3976(18) 0.26(3) Uiso 0.5 1 d D . P N 1
O2S O 0.500000 0.2546(18) 0.250000 0.137(12) Uiso 0.5 2 d DS . P . .
C2S C 0.5171(16) 0.239(2) 0.2174(11) 0.063(11) Uiso 0.25 1 d D . P . .
O7S O 0.3286(10) 0.5964(14) 0.4347(9) 0.229(11) Uiso 0.75 1 d D . P . .
C7S C 0.2921(12) 0.5635(18) 0.3981(11) 0.188(13) Uiso 0.75 1 d D . P . .
C8S C 0.3498(18) 0.709(2) 0.4792(14) 0.156(16) Uiso 0.5 1 d D . P O 1
O8S O 0.3922(17) 0.734(2) 0.5154(15) 0.248(19) Uiso 0.5 1 d D . P O 1
O13S O 0.5317(13) 1.0632(19) 0.0631(13) 0.198(13) Uiso 0.5 1 d D . P . .
C13S C 0.520(3) 1.103(4) 0.0250(19) 0.29(4) Uiso 0.5 1 d D . P . .
O3S O 0.5790(14) 0.2147(19) 0.1720(13) 0.209(14) Uiso 0.5 1 d D . P P 1
C3S C 0.5449(17) 0.232(2) 0.1294(14) 0.168(17) Uiso 0.5 1 d D . P P 1
C5S C 0.781(2) 0.430(3) 0.5106(19) 0.20(2) Uiso 0.5 1 d D . P Q 1
O5S O 0.8087(16) 0.484(2) 0.5012(14) 0.238(17) Uiso 0.5 1 d D . P Q 1
C1SB C 0.7184(12) 0.3168(17) 0.4053(10) 0.090(9) Uiso 0.5 1 d . . P I 2
O4S O 0.8613(17) 0.523(3) 0.4715(18) 0.30(2) Uiso 0.5 1 d D . P R 2
C4S C 0.883(3) 0.459(3) 0.486(2) 0.27(3) Uiso 0.5 1 d D . P R 2
C12N C 0.619(2) 0.2313(18) 0.2264(17) 0.102(12) Uani 0.25 1 d D U P K 2
H12E H 0.585726 0.212084 0.210767 0.153 Uiso 0.25 1 calc R U P K 2
H12F H 0.640148 0.198381 0.247260 0.153 Uiso 0.25 1 calc R U P K 2
H12G H 0.633185 0.243114 0.205531 0.153 Uiso 0.25 1 calc R U P K 2
C9S C 0.306(3) 0.738(6) 0.487(3) 0.21(5) Uiso 0.25 1 d D . P S 3
O9S O 0.354(3) 0.762(3) 0.515(2) 0.15(2) Uiso 0.25 1 d D . P S 3
O6S O 0.7597(16) 0.486(2) 0.5102(14) 0.217(16) Uiso 0.5 1 d D . P T 2
C6S C 0.731(3) 0.522(4) 0.529(2) 0.28(4) Uiso 0.5 1 d D . P T 2
C5N C 0.3791(9) 0.732(3) 0.444(2) 0.100(11) Uani 0.25 1 d D U P L 2
H5NA H 0.372803 0.776415 0.452770 0.150 Uiso 0.25 1 calc R U P L 2
H5NB H 0.372377 0.698106 0.462613 0.150 Uiso 0.25 1 calc R U P L 2
H5NC H 0.357501 0.723551 0.413626 0.150 Uiso 0.25 1 calc R U P L 2
H2M H 0.649(2) 0.977(4) 0.1842(12) 0.9(6) Uiso 1 1 d D . . . .
H12M H 0.5852(11) 0.2789(17) 0.246(4) 0.3(2) Uiso 0.75 1 d D . P U 1
Re2 Re 0.57857(2) 0.83417(2) 0.38102(2) 0.02838(8) Uani 0.1667 1 d . . P B 2
Re3 Re 0.67796(2) 0.66111(2) 0.23418(2) 0.02260(8) Uani 0.1667 1 d . . P C 2
Re1 Re 0.43983(2) 0.45241(2) 0.12609(2) 0.02555(8) Uani 0.1667 1 d . . P A 2

loop_
_atom_site_aniso_label
_atom_site_aniso_U_11
_atom_site_aniso_U_22
_atom_site_aniso_U_33
_atom_site_aniso_U_23
_atom_site_aniso_U_13
_atom_site_aniso_U_12
W1 0.02623(16) 0.02766(17) 0.02361(14) -0.00404(12) 0.01089(12) -0.00069(13)
W2 0.03203(17) 0.02632(17) 0.02441(15) -0.00224(13) 0.00882(13) -0.00488(14)
W3 0.02064(15) 0.02315(16) 0.02674(15) 0.00090(12) 0.01235(12) 0.00080(12)
Fe1 0.0144(7) 0.0185(7) 0.0170(6) 0.000 0.0075(5) 0.000
Fe2 0.0285(6) 0.0238(6) 0.0427(6) 0.0042(5) 0.0174(5) -0.0023(5)
Fe3 0.0364(6) 0.0371(7) 0.0248(5) 0.0008(5) 0.0157(5) -0.0001(5)
Fe4 0.0245(6) 0.0427(7) 0.0262(5) -0.0027(5) 0.0063(5) -0.0035(5)
Fe5 0.0280(6) 0.0240(6) 0.0338(6) 0.0001(5) 0.0154(5) 0.0038(5)
O1M 0.086(6) 0.042(4) 0.092(6) 0.002(4) 0.033(5) 0.020(4)
O2M 0.063(5) 0.081(5) 0.062(4) 0.019(4) 0.041(4) 0.000(4)
O3M 0.041(4) 0.047(4) 0.072(4) 0.003(3) 0.015(3) -0.019(3)
O4M 0.061(5) 0.064(5) 0.074(5) 0.014(4) 0.038(4) -0.012(4)
O5M 0.096(6) 0.068(5) 0.084(5) 0.003(4) 0.058(5) 0.025(5)
O6M 0.058(4) 0.080(5) 0.027(3) 0.004(3) 0.018(3) -0.018(4)
O7M 0.068(5) 0.100(6) 0.035(3) -0.001(4) 0.014(4) -0.002(5)
O8M 0.040(4) 0.066(4) 0.038(3) 0.003(3) 0.001(3) -0.017(3)
O9M 0.068(5) 0.058(5) 0.071(5) 0.004(4) 0.020(4) 0.020(4)
O10M 0.031(3) 0.067(5) 0.053(4) 0.021(3) 0.011(3) 0.005(3)
O11M 0.055(4) 0.058(4) 0.043(3) 0.002(3) 0.024(3) 0.029(3)
O12M 0.080(5) 0.027(4) 0.106(6) 0.006(4) 0.042(5) -0.002(3)
N1 0.032(4) 0.026(3) 0.030(3) -0.003(3) 0.011(3) -0.002(3)
N2 0.039(4) 0.038(4) 0.033(4) -0.002(3) 0.012(3) 0.009(3)
N3 0.044(4) 0.042(4) 0.041(4) -0.001(3) 0.026(4) -0.001(3)
N4 0.039(4) 0.051(5) 0.046(4) -0.003(4) 0.015(4) -0.018(4)
N5 0.050(5) 0.043(4) 0.037(4) -0.003(3) 0.027(4) -0.003(4)
N6 0.102(7) 0.062(6) 0.062(5) -0.015(5) 0.058(6) 0.007(5)
N7 0.172(13) 0.040(6) 0.171(13) -0.032(7) 0.124(11) -0.018(7)
N8 0.141(13) 0.182(16) 0.114(11) -0.096(11) -0.056(10) 0.066(12)
N9 0.031(4) 0.029(4) 0.034(3) -0.001(3) 0.012(3) 0.000(3)
N10 0.036(4) 0.056(5) 0.043(4) -0.015(4) 0.009(4) 0.001(4)
N11 0.037(4) 0.055(5) 0.038(4) 0.003(4) 0.019(3) -0.006(4)
N12 0.023(4) 0.055(5) 0.044(4) -0.004(4) 0.008(3) 0.003(3)
N13 0.044(4) 0.047(4) 0.030(3) 0.000(3) 0.019(3) -0.005(4)
N14 0.050(5) 0.092(7) 0.033(4) -0.001(4) -0.004(4) -0.002(5)
N15 0.152(9) 0.170(10) 0.135(9) -0.004(7) 0.060(7) -0.076(8)
N16 0.169(10) 0.134(9) 0.131(9) -0.047(7) 0.030(7) 0.046(7)
N17 0.023(3) 0.032(4) 0.037(3) 0.002(3) 0.016(3) 0.004(3)
N18 0.037(4) 0.033(4) 0.061(5) 0.004(4) 0.027(4) 0.001(3)
N19 0.030(4) 0.056(5) 0.029(4) -0.004(3) 0.007(3) -0.009(3)
N20 0.033(4) 0.033(4) 0.046(4) 0.000(3) 0.015(3) 0.002(3)
N21 0.034(4) 0.053(5) 0.034(4) 0.006(3) 0.012(3) 0.002(3)
N22 0.086(7) 0.134(10) 0.063(6) 0.018(6) 0.052(6) -0.022(7)
N23 0.036(4) 0.051(5) 0.056(5) 0.003(4) 0.013(4) -0.010(4)
N24 0.042(5) 0.058(6) 0.142(10) 0.006(6) 0.043(6) 0.020(5)
C1 0.030(4) 0.025(4) 0.026(4) 0.000(3) 0.009(3) -0.001(3)
C2 0.042(5) 0.030(4) 0.036(4) -0.006(4) 0.025(4) 0.000(4)
C3 0.032(4) 0.030(4) 0.029(4) -0.006(3) 0.014(4) -0.004(3)
C4 0.038(5) 0.044(5) 0.024(4) 0.000(4) 0.010(4) -0.004(4)
C5 0.037(5) 0.042(5) 0.024(4) -0.006(4) 0.017(4) 0.004(4)
C6 0.054(6) 0.038(5) 0.039(5) -0.004(4) 0.025(4) -0.001(4)
C7 0.089(8) 0.029(6) 0.085(8) -0.023(5) 0.057(7) -0.014(5)
C8 0.071(8) 0.091(9) 0.055(7) -0.046(7) -0.024(6) 0.015(7)
C9 0.027(4) 0.026(4) 0.028(4) 0.003(3) 0.010(3) 0.003(3)
C10 0.028(4) 0.039(5) 0.040(5) -0.007(4) 0.013(4) -0.004(4)
C11 0.031(4) 0.031(5) 0.042(5) 0.003(4) 0.014(4) -0.001(4)
C12 0.042(5) 0.026(4) 0.040(4) -0.009(4) 0.027(4) -0.007(4)
C13 0.037(5) 0.038(5) 0.023(4) -0.002(3) 0.012(3) 0.002(4)
C14 0.032(5) 0.052(6) 0.028(4) -0.002(4) 0.005(4) -0.006(4)
C15 0.097(7) 0.100(8) 0.074(6) -0.015(6) 0.032(6) -0.064(6)
C16 0.104(8) 0.070(7) 0.070(6) -0.028(6) 0.006(6) 0.032(6)
C17 0.027(4) 0.022(4) 0.029(4) 0.002(3) 0.011(3) 0.003(3)
C18 0.023(4) 0.028(5) 0.045(5) 0.003(4) 0.015(4) -0.004(3)
C19 0.025(4) 0.033(4) 0.029(4) -0.004(3) 0.011(3) -0.006(3)
C20 0.026(4) 0.022(4) 0.035(4) 0.001(3) 0.018(3) 0.003(3)
C21 0.034(5) 0.034(5) 0.035(4) 0.002(4) 0.019(4) 0.002(4)
C22 0.051(6) 0.068(7) 0.046(5) 0.005(5) 0.028(5) -0.013(5)
C23 0.018(4) 0.040(5) 0.037(4) 0.005(4) 0.008(3) -0.002(4)
C24 0.030(5) 0.029(5) 0.084(7) 0.002(4) 0.035(5) 0.007(4)
C1M 0.21(2) 0.125(17) 0.20(2) 0.005(16) 0.05(2) 0.097(17)
C6M 0.094(11) 0.22(2) 0.061(8) 0.038(10) -0.006(8) -0.086(13)
C10M 0.031(5) 0.083(8) 0.085(8) -0.010(7) 0.025(5) -0.003(5)
C3M 0.054(7) 0.101(10) 0.075(8) 0.008(7) 0.001(6) 0.000(7)
C2M 0.087(10) 0.164(16) 0.072(9) 0.009(9) 0.049(8) -0.004(10)
C4M 0.26(3) 0.063(11) 0.36(4) 0.038(16) 0.24(3) 0.008(14)
C8M 0.105(10) 0.082(9) 0.048(6) -0.005(6) 0.019(6) -0.048(8)
C7M 0.118(17) 0.125(18) 0.082(14) -0.004(13) 0.068(13) 0.014(14)
C7N 0.131(19) 0.140(19) 0.097(16) -0.040(14) 0.059(14) 0.020(15)
C12M 0.118(13) 0.064(10) 0.148(15) 0.034(11) 0.026(12) -0.014(10)
C11M 0.078(9) 0.174(15) 0.050(7) 0.016(8) 0.027(7) 0.055(10)
C9M 0.19(2) 0.105(13) 0.118(14) -0.038(11) 0.020(13) 0.063(13)
C5M 0.153(15) 0.096(13) 0.134(14) 0.020(12) 0.053(13) 0.039(12)
C12N 0.106(19) 0.060(17) 0.132(19) 0.009(17) 0.038(18) -0.006(17)
C5N 0.112(19) 0.089(19) 0.096(18) -0.005(18) 0.040(18) 0.008(18)
Re2 0.03203(17) 0.02632(17) 0.02441(15) -0.00224(13) 0.00882(13) -0.00488(14)
Re3 0.02064(15) 0.02315(16) 0.02674(15) 0.00090(12) 0.01235(12) 0.00080(12)
Re1 0.02623(16) 0.02766(17) 0.02361(14) -0.00404(12) 0.01089(12) -0.00069(13)

loop_
_atom_type_symbol
_atom_type_description
_atom_type_scat_dispersion_real
_atom_type_scat_dispersion_imag
_atom_type_scat_source
C C 0.0033 0.0016 'International Tables Vol C Tables 4.2.6.8 and 6.1.1.4'
H H 0.0000 0.0000 'International Tables Vol C Tables 4.2.6.8 and 6.1.1.4'
Fe Fe 0.3463 0.8444 'International Tables Vol C Tables 4.2.6.8 and 6.1.1.4'
N N 0.0061 0.0033 'International Tables Vol C Tables 4.2.6.8 and 6.1.1.4'
O O 0.0106 0.0060 'International Tables Vol C Tables 4.2.6.8 and 6.1.1.4'
Re Re -1.0185 7.2310 'International Tables Vol C Tables 4.2.6.8 and 6.1.1.4'
W W -0.8490 6.8722 'International Tables Vol C Tables 4.2.6.8 and 6.1.1.4'

loop_
_geom_angle_atom_site_label_1
_geom_angle_atom_site_label_2
_geom_angle_atom_site_label_3
_geom_angle
_geom_angle_site_symmetry_1
_geom_angle_site_symmetry_3
_geom_angle_publ_flag
C1 W1 C2 72.4(3) . . ?
C1 W1 C3 74.2(3) . . ?
C1 W1 C4 72.0(3) . 2_655 ?
C1 W1 C5 74.4(3) . . ?
C1 W1 C6 130.5(3) . . ?
C2 W1 C3 89.3(3) . . ?
C2 W1 C4 144.0(3) . 2_655 ?
C2 W1 C6 75.3(3) . . ?
C3 W1 C6 141.6(3) . . ?
C4 W1 C3 76.1(3) 2_655 . ?
C4 W1 C6 134.5(3) 2_655 . ?
C5 W1 C2 94.3(3) . . ?
C5 W1 C3 145.6(3) . . ?
C5 W1 C4 81.2(3) . 2_655 ?
C5 W1 C6 71.7(3) . . ?
C7 W1 C1 134.2(4) . . ?
C7 W1 C2 79.3(4) . . ?
C7 W1 C3 70.3(3) . . ?
C7 W1 C4 123.9(4) . 2_655 ?
C7 W1 C5 144.0(3) . . ?
C7 W1 C6 72.4(4) . . ?
C8 W1 C1 140.8(4) . . ?
C8 W1 C2 146.0(4) . . ?
C8 W1 C3 105.2(5) . . ?
C8 W1 C4 70.0(4) . 2_655 ?
C8 W1 C5 90.7(5) . . ?
C8 W1 C6 74.4(4) . . ?
C8 W1 C7 77.1(5) . . ?
C9 W2 C14 130.9(3) . . ?
C10 W2 C9 73.4(3) . . ?
C10 W2 C11 88.5(3) . . ?
C10 W2 C12 144.8(3) . . ?
C10 W2 C13 94.2(3) . . ?
C10 W2 C14 73.9(3) . . ?
C11 W2 C9 73.6(3) . . ?
C11 W2 C14 140.3(3) . . ?
C12 W2 C9 72.0(3) . . ?
C12 W2 C11 75.5(3) . . ?
C12 W2 C14 136.5(3) . . ?
C13 W2 C9 73.4(3) . . ?
C13 W2 C11 144.5(3) . . ?
C13 W2 C12 82.3(3) . . ?
C13 W2 C14 73.5(3) . . ?
C15 W2 C9 136.3(4) . . ?
C15 W2 C10 81.4(5) . . ?
C15 W2 C11 70.5(4) . . ?
C15 W2 C12 120.4(5) . . ?
C15 W2 C13 144.8(4) . . ?
C15 W2 C14 71.8(4) . . ?
C16 W2 C9 138.9(4) . . ?
C16 W2 C10 146.1(4) . . ?
C16 W2 C11 108.1(5) . . ?
C16 W2 C12 69.1(4) . . ?
C16 W2 C13 88.8(5) . . ?
C16 W2 C14 74.7(4) . . ?
C16 W2 C15 77.0(6) . . ?
C17 W3 C20 71.7(3) . . ?
C17 W3 C22 135.3(3) . . ?
C17 W3 C23 127.7(3) . . ?
C18 W3 C17 71.5(3) . . ?
C18 W3 C19 98.0(3) . . ?
C18 W3 C20 142.6(3) . . ?
C18 W3 C22 79.2(4) . . ?
C18 W3 C23 74.8(3) . . ?
C19 W3 C17 74.1(3) . . ?
C19 W3 C20 78.0(3) . . ?
C19 W3 C22 144.4(3) . . ?
C19 W3 C23 72.4(3) . . ?
C20 W3 C22 125.0(3) . . ?
C20 W3 C23 135.6(3) . . ?
C21 W3 C17 74.4(3) . . ?
C21 W3 C18 85.5(3) . . ?
C21 W3 C19 145.3(3) . . ?
C21 W3 C20 78.6(3) . . ?
C21 W3 C22 70.3(3) . . ?
C21 W3 C23 140.6(3) . . ?
C21 W3 C24 105.8(3) . . ?
C23 W3 C22 72.6(3) . . ?
C24 W3 C17 141.4(3) . . ?
C24 W3 C18 146.6(3) . . ?
C24 W3 C19 90.1(3) . . ?
C24 W3 C20 70.7(3) . . ?
C24 W3 C22 75.7(4) . . ?
C24 W3 C23 77.1(3) . . ?
N1 Fe1 N1 87.9(3) 2_655 . ?
N9 Fe1 N1 174.4(2) 2_655 2_655 ?
N9 Fe1 N1 88.3(2) 2_655 . ?
N9 Fe1 N1 174.4(3) . . ?
N9 Fe1 N1 88.3(2) . 2_655 ?
N9 Fe1 N9 95.8(4) 2_655 . ?
N17 Fe1 N1 93.2(2) . 2_655 ?
N17 Fe1 N1 93.2(2) 2_655 . ?
N17 Fe1 N1 89.7(2) 2_655 2_655 ?
N17 Fe1 N1 89.7(2) . . ?
N17 Fe1 N9 90.9(2) . 2_655 ?
N17 Fe1 N9 90.9(2) 2_655 . ?
N17 Fe1 N9 86.4(2) 2_655 2_655 ?
N17 Fe1 N9 86.4(2) . . ?
N17 Fe1 N17 176.0(4) . 2_655 ?
O1M Fe2 O2M 86.3(3) . . ?
O1M Fe2 N11 90.9(3) . . ?
O1M Fe2 N18 176.0(3) . . ?
O3M Fe2 O1M 86.6(3) . . ?
O3M Fe2 O2M 86.7(3) . . ?
O3M Fe2 N11 88.2(3) . . ?
O3M Fe2 N12 175.5(3) . 2_655 ?
O3M Fe2 N18 90.4(3) . . ?
N11 Fe2 O2M 174.3(3) . . ?
N12 Fe2 O1M 90.7(3) 2_655 . ?
N12 Fe2 O2M 89.5(3) 2_655 . ?
N12 Fe2 N11 95.4(3) 2_655 . ?
N12 Fe2 N18 92.1(3) 2_655 . ?
N18 Fe2 O2M 90.8(3) . . ?
N18 Fe2 N11 91.8(3) . . ?
O5M Fe3 O4M 84.5(3) . . ?
O5M Fe3 N5 176.2(3) . 2_655 ?
O5M Fe3 N21 90.7(3) . 2_655 ?
O6M Fe3 O4M 85.3(3) . . ?
O6M Fe3 O5M 86.3(3) . . ?
O6M Fe3 N5 90.7(3) . 2_655 ?
O6M Fe3 N21 173.9(3) . 2_655 ?
N5 Fe3 O4M 93.1(3) 2_655 . ?
N5 Fe3 N21 92.1(3) 2_655 2_655 ?
N13 Fe3 O4M 173.7(3) . . ?
N13 Fe3 O5M 90.1(3) . . ?
N13 Fe3 O6M 91.2(3) . . ?
N13 Fe3 N5 92.2(3) . 2_655 ?
N13 Fe3 N21 94.1(3) . 2_655 ?
N21 Fe3 O4M 89.1(3) 2_655 . ?
O8M Fe4 O7M 85.6(3) . . ?
O8M Fe4 N10 91.3(3) . . ?
O9M Fe4 O7M 85.0(3) . . ?
O9M Fe4 O8M 88.7(3) . . ?
O9M Fe4 N4 88.5(3) . . ?
O9M Fe4 N10 178.4(3) . . ?
O9M Fe4 N19 90.7(3) . . ?
N4 Fe4 O7M 89.6(3) . . ?
N4 Fe4 O8M 174.7(3) . . ?
N4 Fe4 N10 91.3(3) . . ?
N4 Fe4 N19 94.8(3) . . ?
N10 Fe4 O7M 93.4(3) . . ?
N19 Fe4 O7M 173.7(3) . . ?
N19 Fe4 O8M 89.8(3) . . ?
N19 Fe4 N10 90.9(3) . . ?
O10M Fe5 O11M 87.1(3) . . ?
O10M Fe5 O12M 90.0(3) . . ?
O10M Fe5 N2 178.2(3) . . ?
O10M Fe5 N3 90.0(3) . 2_655 ?
O10M Fe5 N20 88.8(3) . . ?
O11M Fe5 N20 89.4(3) . . ?
O12M Fe5 O11M 83.7(3) . . ?
O12M Fe5 N2 89.2(3) . . ?
O12M Fe5 N3 90.9(3) . 2_655 ?
O12M Fe5 N20 173.0(3) . . ?
N2 Fe5 O11M 91.2(2) . . ?
N2 Fe5 N3 91.6(3) . 2_655 ?
N2 Fe5 N20 91.8(3) . . ?
N3 Fe5 O11M 173.9(3) 2_655 . ?
N3 Fe5 N20 96.0(3) 2_655 . ?
Fe2 O1M H1M 123.8(19) . . ?
C1M O1M Fe2 128.0(9) . . ?
C1M O1M H1M 107.7(19) . . ?
Fe2 O2M H2M 121(2) . . ?
C2M O2M Fe2 121.2(7) . . ?
C2M O2M H2M 110(2) . . ?
Fe2 O3M H3M 123.7(16) . . ?
C3M O3M Fe2 127.2(6) . . ?
C3M O3M H3M 109.1(16) . . ?
Fe3 O4M H4M 119.2(18) . . ?
C4M O4M Fe3 130.8(9) . . ?
C4M O4M H4M 107.2(18) . . ?
Fe3 O5M H5M 123(2) . . ?
Fe3 O5M H5MA 117.3(19) . . ?
C5M O5M Fe3 125.6(11) . . ?
C5M O5M H5M 107(2) . . ?
C5N O5M Fe3 133(2) . . ?
C5N O5M H5MA 109(2) . . ?
Fe3 O6M H6M 121.6(16) . . ?
C6M O6M Fe3 128.9(6) . . ?
C6M O6M H6M 109.4(16) . . ?
Fe4 O7M H7M 125.0(19) . . ?
Fe4 O7M H7MA 125(2) . . ?
C7M O7M Fe4 123.5(12) . . ?
C7M O7M H7M 108(2) . . ?
C7N O7M Fe4 124.3(15) . . ?
C7N O7M H7MA 109(3) . . ?
Fe4 O8M H8M 123.7(17) . . ?
C8M O8M Fe4 126.7(6) . . ?
C8M O8M H8M 109.4(17) . . ?
Fe4 O9M H9M 126.1(19) . . ?
C9M O9M Fe4 121.6(8) . . ?
C9M O9M H9M 107.7(19) . . ?
Fe5 O10M H10M 122.4 . . ?
C10M O10M Fe5 128.0(6) . . ?
C10M O10M H10M 109.5 . . ?
Fe5 O11M H11M 122.5 . . ?
C11M O11M Fe5 128.0(6) . . ?
C11M O11M H11M 109.5 . . ?
Fe5 O12M H12A 116.2(18) . . ?
Fe5 O12M H12M 116(2) . . ?
C12M O12M Fe5 130.8(10) . . ?
C12M O12M H12M 101(4) . . ?
C12N O12M Fe5 136(2) . . ?
C12N O12M H12A 108(2) . . ?
C1 N1 Fe1 179.3(7) . . ?
C2 N2 Fe5 171.5(7) . . ?
C3 N3 Fe5 174.0(7) . 2_655 ?
C4 N4 Fe4 176.3(8) . . ?
C5 N5 Fe3 170.5(7) . 2_655 ?
C9 N9 Fe1 176.0(6) . . ?
C10 N10 Fe4 171.0(7) . . ?
C11 N11 Fe2 178.1(8) . . ?
C12 N12 Fe2 176.3(7) . 2_655 ?
C13 N13 Fe3 172.8(7) . . ?
C17 N17 Fe1 175.3(6) . . ?
C18 N18 Fe2 172.6(7) . . ?
C19 N19 Fe4 171.0(7) . . ?
C20 N20 Fe5 175.8(7) . . ?
C21 N21 Fe3 173.4(7) . 2_655 ?
N1 C1 W1 177.9(7) . . ?
N1 C1 Re1 177.9(7) . . ?
N2 C2 W1 178.0(7) . . ?
N2 C2 Re1 178.0(7) . . ?
N3 C3 W1 178.5(7) . . ?
N3 C3 Re1 178.5(7) . . ?
N4 C4 W1 178.3(7) . 2_655 ?
N5 C5 W1 176.7(8) . . ?
N5 C5 Re1 176.7(8) . . ?
N6 C6 W1 178.9(10) . . ?
N6 C6 Re1 178.9(10) . . ?
N7 C7 W1 179.4(10) . . ?
N7 C7 Re1 179.4(10) . . ?
N8 C8 W1 179(2) . . ?
N8 C8 Re1 179(2) . . ?
N9 C9 W2 177.0(7) . . ?
N9 C9 Re2 177.0(7) . . ?
N10 C10 W2 178.2(8) . . ?
N10 C10 Re2 178.2(8) . . ?
N11 C11 W2 177.0(8) . . ?
N11 C11 Re2 177.0(8) . . ?
N12 C12 W2 177.3(7) . . ?
N12 C12 Re2 177.3(7) . . ?
N13 C13 W2 177.5(7) . . ?
N13 C13 Re2 177.5(7) . . ?
N14 C14 W2 179.1(10) . . ?
N14 C14 Re2 179.1(10) . . ?
N15 C15 W2 177.9(17) . . ?
N15 C15 Re2 177.9(17) . . ?
N16 C16 W2 176.8(17) . . ?
N16 C16 Re2 176.8(17) . . ?
N17 C17 W3 178.3(6) . . ?
N17 C17 Re3 178.3(6) . . ?
N18 C18 W3 177.3(8) . . ?
N18 C18 Re3 177.3(8) . . ?
N19 C19 W3 177.5(8) . . ?
N19 C19 Re3 177.5(8) . . ?
N20 C20 W3 177.7(7) . . ?
N20 C20 Re3 177.7(7) . . ?
N21 C21 W3 176.6(7) . . ?
N21 C21 Re3 176.6(7) . . ?
N22 C22 W3 179.7(12) . . ?
N22 C22 Re3 179.7(12) . . ?
N23 C23 W3 178.1(8) . . ?
N23 C23 Re3 178.1(8) . . ?
N24 C24 W3 178.6(11) . . ?
N24 C24 Re3 178.6(11) . . ?
O1M C1M H1MA 109.5 . . ?
O1M C1M H1MB 109.5 . . ?
O1M C1M H1MC 109.5 . . ?
H1MA C1M H1MB 109.5 . . ?
H1MA C1M H1MC 109.5 . . ?
H1MB C1M H1MC 109.5 . . ?
O6M C6M H6MA 109.5 . . ?
O6M C6M H6MB 109.5 . . ?
O6M C6M H6MC 109.5 . . ?
H6MA C6M H6MB 109.5 . . ?
H6MA C6M H6MC 109.5 . . ?
H6MB C6M H6MC 109.5 . . ?
O10M C10M H10A 109.5 . . ?
O10M C10M H10B 109.5 . . ?
O10M C10M H10C 109.5 . . ?
H10A C10M H10B 109.5 . . ?
H10A C10M H10C 109.5 . . ?
H10B C10M H10C 109.5 . . ?
O3M C3M H3MA 109.5 . . ?
O3M C3M H3MB 109.5 . . ?
O3M C3M H3MC 109.5 . . ?
H3MA C3M H3MB 109.5 . . ?
H3MA C3M H3MC 109.5 . . ?
H3MB C3M H3MC 109.5 . . ?
O2M C2M H2MA 109.5 . . ?
O2M C2M H2MB 109.5 . . ?
O2M C2M H2MC 109.5 . . ?
H2MA C2M H2MB 109.5 . . ?
H2MA C2M H2MC 109.5 . . ?
H2MB C2M H2MC 109.5 . . ?
O4M C4M H4MA 109.5 . . ?
O4M C4M H4MB 109.5 . . ?
O4M C4M H4MC 109.5 . . ?
H4MA C4M H4MB 109.5 . . ?
H4MA C4M H4MC 109.5 . . ?
H4MB C4M H4MC 109.5 . . ?
O8M C8M H8MA 109.5 . . ?
O8M C8M H8MB 109.5 . . ?
O8M C8M H8MC 109.5 . . ?
H8MA C8M H8MB 109.5 . . ?
H8MA C8M H8MC 109.5 . . ?
H8MB C8M H8MC 109.5 . . ?
O7M C7M H7MB 109.5 . . ?
O7M C7M H7MC 109.5 . . ?
O7M C7M H7MD 109.5 . . ?
H7MB C7M H7MC 109.5 . . ?
H7MB C7M H7MD 109.5 . . ?
H7MC C7M H7MD 109.5 . . ?
O7M C7N H7NA 109.5 . . ?
O7M C7N H7NB 109.5 . . ?
O7M C7N H7NC 109.5 . . ?
H7NA C7N H7NB 109.5 . . ?
H7NA C7N H7NC 109.5 . . ?
H7NB C7N H7NC 109.5 . . ?
O12M C12M H12B 109.5 . . ?
O12M C12M H12C 109.5 . . ?
O12M C12M H12D 109.5 . . ?
H12B C12M H12C 109.5 . . ?
H12B C12M H12D 109.5 . . ?
H12C C12M H12D 109.5 . . ?
O11M C11M H11A 109.5 . . ?
O11M C11M H11B 109.5 . . ?
O11M C11M H11C 109.5 . . ?
H11A C11M H11B 109.5 . . ?
H11A C11M H11C 109.5 . . ?
H11B C11M H11C 109.5 . . ?
O9M C9M H9MA 109.5 . . ?
O9M C9M H9MB 109.5 . . ?
O9M C9M H9MC 109.5 . . ?
H9MA C9M H9MB 109.5 . . ?
H9MA C9M H9MC 109.5 . . ?
H9MB C9M H9MC 109.5 . . ?
O5M C5M H5MB 109.5 . . ?
O5M C5M H5MC 109.5 . . ?
O5M C5M H5MD 109.5 . . ?
H5MB C5M H5MC 109.5 . . ?
H5MB C5M H5MD 109.5 . . ?
H5MC C5M H5MD 109.5 . . ?
C2S O2S C2S 154(5) . 2_655 ?
O12M C12N H12E 109.5 . . ?
O12M C12N H12F 109.5 . . ?
O12M C12N H12G 109.5 . . ?
H12E C12N H12F 109.5 . . ?
H12E C12N H12G 109.5 . . ?
H12F C12N H12G 109.5 . . ?
O5M C5N H5NA 109.5 . . ?
O5M C5N H5NB 109.5 . . ?
O5M C5N H5NC 109.5 . . ?
H5NA C5N H5NB 109.5 . . ?
H5NA C5N H5NC 109.5 . . ?
H5NB C5N H5NC 109.5 . . ?
C9 Re2 C14 130.9(3) . . ?
C10 Re2 C9 73.4(3) . . ?
C10 Re2 C11 88.5(3) . . ?
C10 Re2 C12 144.8(3) . . ?
C10 Re2 C13 94.2(3) . . ?
C10 Re2 C14 73.9(3) . . ?
C11 Re2 C9 73.6(3) . . ?
C11 Re2 C14 140.3(3) . . ?
C12 Re2 C9 72.0(3) . . ?
C12 Re2 C11 75.5(3) . . ?
C12 Re2 C14 136.5(3) . . ?
C13 Re2 C9 73.4(3) . . ?
C13 Re2 C11 144.5(3) . . ?
C13 Re2 C12 82.3(3) . . ?
C13 Re2 C14 73.5(3) . . ?
C15 Re2 C9 136.3(4) . . ?
C15 Re2 C10 81.4(5) . . ?
C15 Re2 C11 70.5(4) . . ?
C15 Re2 C12 120.4(5) . . ?
C15 Re2 C13 144.8(4) . . ?
C15 Re2 C14 71.8(4) . . ?
C16 Re2 C9 138.9(4) . . ?
C16 Re2 C10 146.1(4) . . ?
C16 Re2 C11 108.1(5) . . ?
C16 Re2 C12 69.1(4) . . ?
C16 Re2 C13 88.8(5) . . ?
C16 Re2 C14 74.7(4) . . ?
C16 Re2 C15 77.0(6) . . ?
C17 Re3 C20 71.7(3) . . ?
C17 Re3 C22 135.3(3) . . ?
C17 Re3 C23 127.7(3) . . ?
C18 Re3 C17 71.5(3) . . ?
C18 Re3 C19 98.0(3) . . ?
C18 Re3 C20 142.6(3) . . ?
C18 Re3 C22 79.2(4) . . ?
C18 Re3 C23 74.8(3) . . ?
C19 Re3 C17 74.1(3) . . ?
C19 Re3 C20 78.0(3) . . ?
C19 Re3 C22 144.4(3) . . ?
C19 Re3 C23 72.4(3) . . ?
C20 Re3 C22 125.0(3) . . ?
C20 Re3 C23 135.6(3) . . ?
C21 Re3 C17 74.4(3) . . ?
C21 Re3 C18 85.5(3) . . ?
C21 Re3 C19 145.3(3) . . ?
C21 Re3 C20 78.6(3) . . ?
C21 Re3 C22 70.3(3) . . ?
C21 Re3 C23 140.6(3) . . ?
C21 Re3 C24 105.8(3) . . ?
C23 Re3 C22 72.6(3) . . ?
C24 Re3 C17 141.4(3) . . ?
C24 Re3 C18 146.6(3) . . ?
C24 Re3 C19 90.1(3) . . ?
C24 Re3 C20 70.7(3) . . ?
C24 Re3 C22 75.7(4) . . ?
C24 Re3 C23 77.1(3) . . ?
C1 Re1 C2 72.4(3) . . ?
C1 Re1 C3 74.2(3) . . ?
C1 Re1 C4 72.0(3) . 2_655 ?
C1 Re1 C5 74.4(3) . . ?
C1 Re1 C6 130.5(3) . . ?
C2 Re1 C3 89.3(3) . . ?
C2 Re1 C4 144.0(3) . 2_655 ?
C2 Re1 C6 75.3(3) . . ?
C3 Re1 C6 141.6(3) . . ?
C4 Re1 C3 76.1(3) 2_655 . ?
C4 Re1 C6 134.5(3) 2_655 . ?
C5 Re1 C2 94.3(3) . . ?
C5 Re1 C3 145.6(3) . . ?
C5 Re1 C4 81.2(3) . 2_655 ?
C5 Re1 C6 71.7(3) . . ?
C7 Re1 C1 134.2(4) . . ?
C7 Re1 C2 79.3(4) . . ?
C7 Re1 C3 70.3(3) . . ?
C7 Re1 C4 123.9(4) . 2_655 ?
C7 Re1 C5 144.0(3) . . ?
C7 Re1 C6 72.4(4) . . ?
C8 Re1 C1 140.8(4) . . ?
C8 Re1 C2 146.0(4) . . ?
C8 Re1 C3 105.2(5) . . ?
C8 Re1 C4 70.0(4) . 2_655 ?
C8 Re1 C5 90.7(5) . . ?
C8 Re1 C6 74.4(4) . . ?
C8 Re1 C7 77.1(5) . . ?

loop_
_geom_bond_atom_site_label_1
_geom_bond_atom_site_label_2
_geom_bond_distance
_geom_bond_site_symmetry_2
_geom_bond_publ_flag
W1 C1 2.146(8) . ?
W1 C2 2.158(9) . ?
W1 C3 2.166(8) . ?
W1 C4 2.159(9) 2_655 ?
W1 C5 2.156(9) . ?
W1 C6 2.178(9) . ?
W1 C7 2.125(10) . ?
W1 C8 2.123(10) . ?
W2 C9 2.151(8) . ?
W2 C10 2.139(9) . ?
W2 C11 2.148(8) . ?
W2 C12 2.139(9) . ?
W2 C13 2.139(8) . ?
W2 C14 2.162(8) . ?
W2 C15 2.117(12) . ?
W2 C16 2.115(12) . ?
W3 C17 2.147(8) . ?
W3 C18 2.143(8) . ?
W3 C19 2.143(8) . ?
W3 C20 2.148(8) . ?
W3 C21 2.135(8) . ?
W3 C22 2.166(9) . ?
W3 C23 2.162(8) . ?
W3 C24 2.141(8) . ?
Fe1 N1 2.086(6) 2_655 ?
Fe1 N1 2.086(6) . ?
Fe1 N9 2.085(7) 2_655 ?
Fe1 N9 2.085(7) . ?
Fe1 N17 2.072(6) 2_655 ?
Fe1 N17 2.072(6) . ?
Fe2 O1M 2.118(7) . ?
Fe2 O2M 2.147(6) . ?
Fe2 O3M 2.109(6) . ?
Fe2 N11 2.135(7) . ?
Fe2 N12 2.110(7) 2_655 ?
Fe2 N18 2.135(7) . ?
Fe3 O4M 2.138(6) . ?
Fe3 O5M 2.129(7) . ?
Fe3 O6M 2.129(6) . ?
Fe3 N5 2.134(7) 2_655 ?
Fe3 N13 2.119(7) . ?
Fe3 N21 2.136(7) 2_655 ?
Fe4 O7M 2.145(6) . ?
Fe4 O8M 2.134(6) . ?
Fe4 O9M 2.123(7) . ?
Fe4 N4 2.128(7) . ?
Fe4 N10 2.137(8) . ?
Fe4 N19 2.129(7) . ?
Fe5 O10M 2.116(6) . ?
Fe5 O11M 2.147(6) . ?
Fe5 O12M 2.123(7) . ?
Fe5 N2 2.126(7) . ?
Fe5 N3 2.144(7) 2_655 ?
Fe5 N20 2.159(7) . ?
O1M H1M 0.851(10) . ?
O1M C1M 1.400(17) . ?
O2M C2M 1.429(15) . ?
O2M H2M 0.851(10) . ?
O3M H3M 0.854(9) . ?
O3M C3M 1.425(12) . ?
O4M H4M 0.853(10) . ?
O4M C4M 1.389(9) . ?
O5M H5M 0.857(10) . ?
O5M H5MA 0.848(10) . ?
O5M C5M 1.389(15) . ?
O5M C5N 1.393(18) . ?
O6M H6M 0.854(9) . ?
O6M C6M 1.387(13) . ?
O7M H7M 0.854(10) . ?
O7M H7MA 0.853(10) . ?
O7M C7M 1.45(2) . ?
O7M C7N 1.42(3) . ?
O8M H8M 0.855(9) . ?
O8M C8M 1.416(12) . ?
O9M H9M 0.857(10) . ?
O9M C9M 1.446(15) . ?
O10M H10M 0.8200 . ?
O10M C10M 1.419(11) . ?
O11M H11M 0.8200 . ?
O11M C11M 1.387(12) . ?
O12M H12A 0.854(10) . ?
O12M C12M 1.407(9) . ?
O12M C12N 1.403(18) . ?
O12M H12M 0.853(10) . ?
N1 C1 1.132(9) . ?
N2 C2 1.134(10) . ?
N3 C3 1.120(9) . ?
N4 C4 1.136(10) . ?
N5 C5 1.146(10) . ?
N6 C6 1.122(11) . ?
N7 C7 1.116(13) . ?
N8 C8 1.130(14) . ?
N9 C9 1.135(9) . ?
N10 C10 1.151(11) . ?
N11 C11 1.133(10) . ?
N12 C12 1.157(10) . ?
N13 C13 1.151(10) . ?
N14 C14 1.130(11) . ?
N15 C15 1.145(16) . ?
N16 C16 1.166(16) . ?
N17 C17 1.148(9) . ?
N18 C18 1.138(10) . ?
N19 C19 1.127(10) . ?
N20 C20 1.135(9) . ?
N21 C21 1.142(10) . ?
N22 C22 1.122(11) . ?
N23 C23 1.133(10) . ?
N24 C24 1.126(11) . ?
C1 Re1 2.146(8) . ?
C2 Re1 2.158(9) . ?
C3 Re1 2.166(8) . ?
C5 Re1 2.156(9) . ?
C6 Re1 2.178(9) . ?
C7 Re1 2.125(10) . ?
C8 Re1 2.123(10) . ?
C9 Re2 2.151(8) . ?
C10 Re2 2.139(9) . ?
C11 Re2 2.148(8) . ?
C12 Re2 2.139(9) . ?
C13 Re2 2.139(8) . ?
C14 Re2 2.162(8) . ?
C15 Re2 2.117(12) . ?
C16 Re2 2.115(12) . ?
C17 Re3 2.147(8) . ?
C18 Re3 2.143(8) . ?
C19 Re3 2.143(8) . ?
C20 Re3 2.148(8) . ?
C21 Re3 2.135(8) . ?
C22 Re3 2.166(9) . ?
C23 Re3 2.162(8) . ?
C24 Re3 2.141(8) . ?
C1M H1MA 0.9600 . ?
C1M H1MB 0.9600 . ?
C1M H1MC 0.9600 . ?
C6M H6MA 0.9600 . ?
C6M H6MB 0.9600 . ?
C6M H6MC 0.9600 . ?
C10M H10A 0.9600 . ?
C10M H10B 0.9600 . ?
C10M H10C 0.9600 . ?
C3M H3MA 0.9600 . ?
C3M H3MB 0.9600 . ?
C3M H3MC 0.9600 . ?
C2M H2MA 0.9600 . ?
C2M H2MB 0.9600 . ?
C2M H2MC 0.9600 . ?
C4M H4MA 0.9600 . ?
C4M H4MB 0.9600 . ?
C4M H4MC 0.9600 . ?
O1S C1SA 1.444(18) . ?
O1S C1SB 1.39(3) . ?
C8M H8MA 0.9600 . ?
C8M H8MB 0.9600 . ?
C8M H8MC 0.9600 . ?
C7M H7MB 0.9600 . ?
C7M H7MC 0.9600 . ?
C7M H7MD 0.9600 . ?
C7N H7NA 0.9600 . ?
C7N H7NB 0.9600 . ?
C7N H7NC 0.9600 . ?
C12M H12B 0.9600 . ?
C12M H12C 0.9600 . ?
C12M H12D 0.9600 . ?
C11M H11A 0.9600 . ?
C11M H11B 0.9600 . ?
C11M H11C 0.9600 . ?
C9M H9MA 0.9600 . ?
C9M H9MB 0.9600 . ?
C9M H9MC 0.9600 . ?
C5M H5MB 0.9600 . ?
C5M H5MC 0.9600 . ?
C5M H5MD 0.9600 . ?
O12S C12S 1.405(17) . ?
O11S C11S 1.380(18) . ?
O10S C10S 1.41(2) . ?
O2S C2S 1.377(19) . ?
O2S C2S 1.377(19) 2_655 ?
O7S C7S 1.396(18) . ?
C8S O8S 1.405(19) . ?
O13S C13S 1.40(2) . ?
O3S C3S 1.390(19) . ?
C5S O5S 1.42(2) . ?
O4S C4S 1.39(2) . ?
C12N H12E 0.9600 . ?
C12N H12F 0.9600 . ?
C12N H12G 0.9600 . ?
C9S O9S 1.39(2) . ?
O6S C6S 1.41(2) . ?
C5N H5NA 0.9600 . ?
C5N H5NB 0.9600 . ?
C5N H5NC 0.9600 . ?

loop_
_geom_hbond_atom_site_label_D
_geom_hbond_atom_site_label_H
_geom_hbond_atom_site_label_A
_geom_hbond_distance_DH
_geom_hbond_distance_HA
_geom_hbond_distance_DA
_geom_hbond_angle_DHA
_geom_hbond_site_symmetry_A
_geom_hbond_publ_flag
O3M H3M N24 0.854(9) 1.903(18) 2.751(11) 172(9) 4_655 yes
O5M H5M O8S 0.857(10) 2.07(8) 2.76(5) 138(10) . yes
O6M H6M N6 0.854(9) 1.901(13) 2.755(9) 179(8) 6_566 yes
O7M H7M O5S 0.854(10) 2.81(2) 3.44(4) 133(5) . yes
O7M H7MA O6S 0.853(10) 2.18(9) 2.93(5) 146(14) . yes
O8M H8M N14 0.855(9) 1.935(13) 2.789(9) 178(5) 7_666 yes
O9M H9M O5S 0.857(10) 1.91(5) 2.74(4) 163(6) . yes
O9M H9M O4S 0.857(10) 2.09(2) 2.70(5) 128(6) . yes
O10M H10M O1S 0.82 1.89 2.708(13) 171.6 . yes
O2M H2M O12S 0.851(10) 2.39(9) 2.699(18) 102(7) . yes
